data_1573858
loop_
_publ_author_name
'Meher, Niranjan'
'Khatun, Mst Nasima'
'Parui, Retwik'
'Iyer, Parameswar K.'

_publ_section_title
;
 Non-Conjugated Alkyl Chains Engineering to Tune Condensed State
 Photophysical and Supramolecular Assembly Properties
;
_journal_name_full Nanoscale
_journal_paper_doi 10.1039/D5NR00163C
_journal_year 2025
_chemical_formula_sum 'C14 H11 N O2'
_chemical_formula_weight 225.24
_space_group_crystal_system monoclinic
_space_group_IT_number 15
_space_group_name_Hall '-C 2yc'
_space_group_name_H-M_alt 'C 1 2/c 1'
_atom_sites_solution_hydrogens geom
_audit_creation_method SHELXL-2018/3
_audit_update_record
;
2024-07-30 deposited with the CCDC.	2025-02-06 downloaded from the CCDC.
;
_cell_angle_alpha 90
_cell_angle_beta 96.935(5)
_cell_angle_gamma 90
_cell_formula_units_Z 8
_cell_length_a 7.0702(13)
_cell_length_b 18.754(4)
_cell_length_c 16.522(3)
_cell_measurement_reflns_used 7574
_cell_measurement_temperature 297(2)
_cell_measurement_theta_max 26.27
_cell_measurement_theta_min 3.10
_cell_volume 2174.7(7)
_computing_structure_refinement 'SHELXL-2018/3 (Sheldrick, 2018)'
_computing_structure_solution 'SHELXT 2018/2 (Sheldrick, 2018)'
_diffrn_ambient_temperature 297(2)
_diffrn_measured_fraction_theta_full 0.996
_diffrn_measured_fraction_theta_max 0.996
_diffrn_measurement_device_type 'Bruker APEX-II CCD'
_diffrn_measurement_method '\f and \w scans'
_diffrn_radiation_type MoK\a
_diffrn_radiation_wavelength 0.71073
_diffrn_reflns_av_R_equivalents 0.0531
_diffrn_reflns_av_unetI/netI 0.0257
_diffrn_reflns_Laue_measured_fraction_full 0.996
_diffrn_reflns_Laue_measured_fraction_max 0.996
_diffrn_reflns_limit_h_max 8
_diffrn_reflns_limit_h_min -8
_diffrn_reflns_limit_k_max 22
_diffrn_reflns_limit_k_min -22
_diffrn_reflns_limit_l_max 19
_diffrn_reflns_limit_l_min -19
_diffrn_reflns_number 18987
_diffrn_reflns_point_group_measured_fraction_full 0.996
_diffrn_reflns_point_group_measured_fraction_max 0.996
_diffrn_reflns_theta_full 25.000
_diffrn_reflns_theta_max 25.000
_diffrn_reflns_theta_min 3.099
_exptl_absorpt_coefficient_mu 0.093
_exptl_absorpt_correction_type none
_exptl_crystal_colour 'LIGHT GREEN'
_exptl_crystal_density_diffrn 1.376
_exptl_crystal_description BLOCK
_exptl_crystal_F_000 944
_refine_diff_density_max 0.136
_refine_diff_density_min -0.208
_refine_diff_density_rms 0.044
_refine_ls_extinction_method none
_refine_ls_goodness_of_fit_ref 1.339
_refine_ls_hydrogen_treatment constr
_refine_ls_matrix_type full
_refine_ls_number_parameters 155
_refine_ls_number_reflns 1914
_refine_ls_number_restraints 0
_refine_ls_restrained_S_all 1.339
_refine_ls_R_factor_all 0.0788
_refine_ls_R_factor_gt 0.0546
_refine_ls_shift/su_max 0.010
_refine_ls_shift/su_mean 0.002
_refine_ls_structure_factor_coef Fsqd
_refine_ls_weighting_details 'w=1/[\s^2^(Fo^2^)+(0.1000P)^2^] where P=(Fo^2^+2Fc^2^)/3'
_refine_ls_weighting_scheme calc
_refine_ls_wR_factor_gt 0.1631
_refine_ls_wR_factor_ref 0.1948
_reflns_Friedel_coverage 0.000
_reflns_number_gt 1364
_reflns_number_total 1914
_reflns_threshold_expression 'I > 2\s(I)'
_cod_data_source_file d5nr00163c2.cif
_cod_data_source_block test1_0m_a
_cod_original_sg_symbol_H-M 'C 2/c'
_cod_database_code 1573858
_shelx_shelxl_version_number 2018/3
_shelx_space_group_comment
;
The symmetry employed for this shelxl refinement is uniquely defined
by the following loop, which should always be used as a source of
symmetry information in preference to the above space-group names.
They are only intended as comments.
;

loop_
_space_group_symop_operation_xyz
'x, y, z'
'-x, y, -z+1/2'
'x+1/2, y+1/2, z'
'-x+1/2, y+1/2, -z+1/2'
'-x, -y, -z'
'x, -y, z-1/2'
'-x+1/2, -y+1/2, -z'
'x+1/2, -y+1/2, z-1/2'

loop_
_atom_site_label
_atom_site_type_symbol
_atom_site_fract_x
_atom_site_fract_y
_atom_site_fract_z
_atom_site_U_iso_or_equiv
_atom_site_adp_type
_atom_site_occupancy
_atom_site_site_symmetry_order
_atom_site_calc_flag
_atom_site_refinement_flags_posn
_atom_site_refinement_flags_adp
_atom_site_refinement_flags_occupancy
_atom_site_disorder_assembly
_atom_site_disorder_group
O001 O 0.7493(2) 0.48878(7) 0.77196(8) 0.0699(5) Uani 1 1 d . . . . .
O002 O 0.6169(2) 0.36520(8) 0.53696(8) 0.0853(6) Uani 1 1 d . . . . .
N003 N 0.6748(2) 0.42652(7) 0.65511(8) 0.0511(5) Uani 1 1 d . . . . .
C004 C 0.7637(2) 0.36314(9) 0.78348(10) 0.0471(5) Uani 1 1 d . . . . .
C005 C 0.7431(2) 0.29804(9) 0.74143(11) 0.0466(5) Uani 1 1 d . . . . .
C006 C 0.6949(2) 0.29600(10) 0.65637(11) 0.0531(5) Uani 1 1 d . . . . .
C007 C 0.7313(2) 0.43088(10) 0.73855(11) 0.0491(5) Uani 1 1 d . . . . .
C008 C 0.6593(3) 0.36323(10) 0.61039(11) 0.0565(6) Uani 1 1 d . . . . .
C009 C 0.7737(3) 0.23324(11) 0.78531(13) 0.0621(6) Uani 1 1 d . . . . .
C00A C 0.6311(3) 0.49374(10) 0.61061(13) 0.0667(6) Uani 1 1 d . . . . .
H00A H 0.582618 0.528091 0.646857 0.080 Uiso 1 1 calc R U . . .
H00B H 0.532252 0.485165 0.565644 0.080 Uiso 1 1 calc R U . . .
C00B C 0.8115(3) 0.36452(11) 0.86636(12) 0.0590(6) Uani 1 1 d . . . . .
H00C H 0.824621 0.407919 0.893710 0.071 Uiso 1 1 calc R U . . .
C00C C 0.6810(3) 0.23220(11) 0.61591(14) 0.0700(6) Uani 1 1 d . . . . .
H00D H 0.651309 0.231408 0.559523 0.084 Uiso 1 1 calc R U . . .
C00D C 0.8023(3) 0.52425(12) 0.57819(15) 0.0870(7) Uani 1 1 d . . . . .
H00E H 0.902717 0.530610 0.622157 0.131 Uiso 1 1 calc R U . . .
H00F H 0.770030 0.569485 0.553020 0.131 Uiso 1 1 calc R U . . .
H00G H 0.843961 0.492260 0.538590 0.131 Uiso 1 1 calc R U . . .
C00E C 0.8230(3) 0.23712(13) 0.87046(14) 0.0744(7) Uani 1 1 d . . . . .
H00H H 0.844047 0.195222 0.900316 0.089 Uiso 1 1 calc R U . . .
C00F C 0.7541(3) 0.16887(11) 0.74116(18) 0.0800(7) Uani 1 1 d . . . . .
H00I H 0.770833 0.125812 0.769025 0.096 Uiso 1 1 calc R U . . .
C00G C 0.7112(3) 0.16833(12) 0.65880(19) 0.0846(8) Uani 1 1 d . . . . .
H00J H 0.702019 0.125179 0.630859 0.101 Uiso 1 1 calc R U . . .
C00H C 0.8405(3) 0.30079(13) 0.90974(13) 0.0746(7) Uani 1 1 d . . . . .
H00K H 0.872032 0.301956 0.966027 0.090 Uiso 1 1 calc R U . . .

loop_
_atom_site_aniso_label
_atom_site_aniso_U_11
_atom_site_aniso_U_22
_atom_site_aniso_U_33
_atom_site_aniso_U_23
_atom_site_aniso_U_13
_atom_site_aniso_U_12
O001 0.0925(11) 0.0554(9) 0.0611(9) -0.0073(7) 0.0065(7) -0.0008(7)
O002 0.1140(12) 0.0987(12) 0.0418(9) -0.0042(7) 0.0033(8) -0.0106(9)
N003 0.0583(10) 0.0524(10) 0.0427(9) 0.0046(6) 0.0065(7) -0.0021(7)
C004 0.0390(9) 0.0576(12) 0.0456(11) 0.0029(8) 0.0090(7) -0.0012(7)
C005 0.0396(10) 0.0495(12) 0.0525(11) 0.0031(8) 0.0136(8) -0.0025(7)
C006 0.0473(10) 0.0558(12) 0.0580(12) -0.0083(9) 0.0143(8) -0.0091(8)
C007 0.0490(11) 0.0542(12) 0.0448(10) -0.0016(8) 0.0088(8) -0.0008(8)
C008 0.0576(11) 0.0683(13) 0.0443(11) -0.0058(9) 0.0095(8) -0.0091(9)
C009 0.0492(11) 0.0591(13) 0.0809(14) 0.0127(10) 0.0195(9) 0.0022(8)
C00A 0.0796(14) 0.0662(13) 0.0537(11) 0.0140(9) 0.0053(10) 0.0031(11)
C00B 0.0559(11) 0.0747(14) 0.0467(11) 0.0031(9) 0.0070(8) 0.0008(9)
C00C 0.0687(13) 0.0679(15) 0.0762(14) -0.0189(11) 0.0201(10) -0.0171(10)
C00D 0.1034(18) 0.0766(15) 0.0851(16) 0.0233(11) 0.0279(13) -0.0063(12)
C00E 0.0633(13) 0.0778(17) 0.0840(16) 0.0343(13) 0.0165(10) 0.0086(11)
C00F 0.0711(15) 0.0502(14) 0.123(2) 0.0078(13) 0.0295(14) -0.0022(10)
C00G 0.0796(15) 0.0560(15) 0.122(2) -0.0245(14) 0.0297(14) -0.0161(11)
C00H 0.0675(13) 0.0999(18) 0.0557(13) 0.0223(12) 0.0044(10) 0.0030(12)

loop_
_atom_type_symbol
_atom_type_description
_atom_type_scat_dispersion_real
_atom_type_scat_dispersion_imag
_atom_type_scat_source
C C 0.0033 0.0016 'International Tables Vol C Tables 4.2.6.8 and 6.1.1.4'
H H 0.0000 0.0000 'International Tables Vol C Tables 4.2.6.8 and 6.1.1.4'
N N 0.0061 0.0033 'International Tables Vol C Tables 4.2.6.8 and 6.1.1.4'
O O 0.0106 0.0060 'International Tables Vol C Tables 4.2.6.8 and 6.1.1.4'

loop_
_geom_angle_atom_site_label_1
_geom_angle_atom_site_label_2
_geom_angle_atom_site_label_3
_geom_angle
_geom_angle_site_symmetry_1
_geom_angle_site_symmetry_3
_geom_angle_publ_flag
C007 N003 C008 124.74(15) . . ?
C007 N003 C00A 117.53(14) . . ?
C008 N003 C00A 117.73(15) . . ?
C00B C004 C005 120.62(16) . . ?
C00B C004 C007 119.41(16) . . ?
C005 C004 C007 119.97(16) . . ?
C004 C005 C006 121.09(16) . . ?
C004 C005 C009 119.48(17) . . ?
C006 C005 C009 119.43(17) . . ?
C00C C006 C005 120.42(18) . . ?
C00C C006 C008 119.82(18) . . ?
C005 C006 C008 119.76(16) . . ?
O001 C007 N003 120.24(16) . . ?
O001 C007 C004 122.57(16) . . ?
N003 C007 C004 117.18(15) . . ?
O002 C008 N003 119.81(17) . . ?
O002 C008 C006 123.06(16) . . ?
N003 C008 C006 117.12(16) . . ?
C00F C009 C00E 123.92(19) . . ?
C00F C009 C005 118.0(2) . . ?
C00E C009 C005 118.03(19) . . ?
N003 C00A C00D 112.12(17) . . ?
C004 C00B C00H 120.00(18) . . ?
C006 C00C C00G 120.3(2) . . ?
C00H C00E C009 121.31(18) . . ?
C00G C00F C009 121.4(2) . . ?
C00F C00G C00C 120.3(2) . . ?
C00E C00H C00B 120.56(19) . . ?

loop_
_geom_bond_atom_site_label_1
_geom_bond_atom_site_label_2
_geom_bond_distance
_geom_bond_site_symmetry_2
_geom_bond_publ_flag
O001 C007 1.2178(19) . ?
O002 C008 1.215(2) . ?
N003 C007 1.391(2) . ?
N003 C008 1.395(2) . ?
N003 C00A 1.473(2) . ?
C004 C00B 1.371(2) . ?
C004 C005 1.404(2) . ?
C004 C007 1.475(2) . ?
C005 C006 1.406(3) . ?
C005 C009 1.418(3) . ?
C006 C00C 1.368(3) . ?
C006 C008 1.478(3) . ?
C009 C00F 1.409(3) . ?
C009 C00E 1.410(3) . ?
C00A C00D 1.495(3) . ?
C00B C00H 1.396(3) . ?
C00C C00G 1.395(3) . ?
C00E C00H 1.358(3) . ?
C00F C00G 1.358(3) . ?
